data_4511618
loop_
_publ_author_name
'Cherukuvada, Suryanarayan'
'Guru Row, Tayur N.'

_publ_section_title
;
 Comprehending the Formation of Eutectics and Cocrystals in Terms of
 Design and Their Structural Interrelationships
;
_journal_issue 8
_journal_name_full 'Crystal Growth &amp; Design'
_journal_page_first 4187
_journal_paper_doi 10.1021/cg500790q
_journal_volume 14
_journal_year 2014
_chemical_formula_moiety 'C10 H8 N2, C4 H6 O4'
_chemical_formula_sum 'C14 H14 N2 O4'
_chemical_formula_weight 274.28
_space_group_crystal_system triclinic
_space_group_IT_number 2
_space_group_name_Hall '-P 1'
_space_group_name_H-M_alt 'P -1'
_symmetry_space_group_name_Hall '-P 1'
_symmetry_space_group_name_H-M 'P -1'
_atom_sites_solution_primary iterative
_audit_creation_date 2013-11-21
_audit_creation_method
;
  Olex2 1.2
  (compiled Nov  5 2012 18:22:26, GUI svn.r4372)
;
_cell_angle_alpha 87.699(7)
_cell_angle_beta 84.940(8)
_cell_angle_gamma 73.561(9)
_cell_formula_units_Z 1
_cell_length_a 5.4131(6)
_cell_length_b 6.0085(5)
_cell_length_c 9.9526(8)
_cell_measurement_reflns_used 1995
_cell_measurement_temperature 119.95(10)
_cell_measurement_theta_max 30.1090
_cell_measurement_theta_min 3.5260
_cell_volume 309.22(5)
_computing_cell_refinement
;
CrysAlisPro, Agilent Technologies,
Version 1.171.36.28 (release 01-02-2013 CrysAlis171 .NET)
(compiled Feb  1 2013,16:14:44)
;
_computing_data_collection
;
CrysAlisPro, Agilent Technologies,
Version 1.171.36.28 (release 01-02-2013 CrysAlis171 .NET)
(compiled Feb  1 2013,16:14:44)
;
_computing_data_reduction
;
CrysAlisPro, Agilent Technologies,
Version 1.171.36.28 (release 01-02-2013 CrysAlis171 .NET)
(compiled Feb  1 2013,16:14:44)
;
_computing_molecular_graphics
;
O. V. Dolomanov, L. J. Bourhis, R. J. Gildea, J. A. K. Howard and H. Puschmann,
OLEX2: a complete structure solution, refinement and analysis program.
J. Appl. Cryst. (2009). 42, 339-341.
;
_computing_publication_material
;
O. V. Dolomanov, L. J. Bourhis, R. J. Gildea, J. A. K. Howard and H. Puschmann,
OLEX2: a complete structure solution, refinement and analysis program.
J. Appl. Cryst. (2009). 42, 339-341.
;
_computing_structure_refinement
;
olex2.refine (L.J. Bourhis, O.V. Dolomanov, R.J. Gildea, J.A.K. Howard,
H. Puschmann, in preparation, 2011)
;
_computing_structure_solution
;
olex2.solve (L.J. Bourhis, O.V. Dolomanov, R.J. Gildea, J.A.K. Howard,
H. Puschmann, in preparation, 2011)
;
_diffrn_ambient_temperature 119.95(10)
_diffrn_detector_area_resol_mean 16.0839
_diffrn_measured_fraction_theta_full 0.9992
_diffrn_measured_fraction_theta_max 0.9996
_diffrn_measurement_details
;
  1 omega  -46.00   35.00   1.0000   10.0000
omega____ theta____ kappa____ phi______ frames
    -       21.6052  -57.0000  -90.0000 81

  2 omega  -20.00   58.00   1.0000   10.0000
omega____ theta____ kappa____ phi______ frames
    -       21.6052  -99.0000  150.0000 78

  3 omega   22.00   63.00   1.0000   10.0000
omega____ theta____ kappa____ phi______ frames
    -       21.6052  -99.0000   30.0000 41

  4 omega    1.00   44.00   1.0000   10.0000
omega____ theta____ kappa____ phi______ frames
    -       21.6052   77.0000 -120.0000 43

  5 omega  -18.00   93.00   1.0000   10.0000
omega____ theta____ kappa____ phi______ frames
    -       21.6052   19.0000   90.0000 111

  6 omega  -96.00  -34.00   1.0000   10.0000
omega____ theta____ kappa____ phi______ frames
    -      -19.4177  179.0000  -60.0000 62

  7 omega  -96.00  -34.00   1.0000   10.0000
omega____ theta____ kappa____ phi______ frames
    -      -19.4177 -179.0000  120.0000 62

  8 omega  -92.00    6.00   1.0000   10.0000
omega____ theta____ kappa____ phi______ frames
    -      -19.4177  -37.0000  120.0000 98

  9 omega  -20.00   64.00   1.0000   10.0000
omega____ theta____ kappa____ phi______ frames
    -       21.6052  -99.0000   30.0000 84

 10 omega   -8.00   92.00   1.0000   10.0000
omega____ theta____ kappa____ phi______ frames
    -       21.6052   77.0000   60.0000 100

 11 omega    0.00   33.00   1.0000   10.0000
omega____ theta____ kappa____ phi______ frames
    -       21.6052   57.0000   30.0000 33

 12 omega    0.00   90.00   1.0000   10.0000
omega____ theta____ kappa____ phi______ frames
    -       21.6052   57.0000  -60.0000 90
;
_diffrn_measurement_device_type 'Xcalibur, Eos, Nova'
_diffrn_measurement_method '\w scans'
_diffrn_orient_matrix_UB_11 -0.0429461000
_diffrn_orient_matrix_UB_12 0.0491795000
_diffrn_orient_matrix_UB_13 -0.0627340000
_diffrn_orient_matrix_UB_21 0.1283478000
_diffrn_orient_matrix_UB_22 -0.0014308000
_diffrn_orient_matrix_UB_23 -0.0227664000
_diffrn_orient_matrix_UB_31 0.0216370000
_diffrn_orient_matrix_UB_32 -0.1128372000
_diffrn_orient_matrix_UB_33 -0.0258131000
_diffrn_radiation_monochromator mirror
_diffrn_radiation_type 'Mo K\a'
_diffrn_radiation_wavelength 0.7107
_diffrn_reflns_av_R_equivalents 0.0741
_diffrn_reflns_av_unetI/netI 0.0548
_diffrn_reflns_limit_h_max 7
_diffrn_reflns_limit_h_min -7
_diffrn_reflns_limit_k_max 8
_diffrn_reflns_limit_k_min -7
_diffrn_reflns_limit_l_max 14
_diffrn_reflns_limit_l_min -13
_diffrn_reflns_number 5894
_diffrn_reflns_theta_full 25.9984
_diffrn_reflns_theta_max 26.00
_diffrn_reflns_theta_min 3.54
_diffrn_source 'Mova (Mo) X-ray Source'
_exptl_absorpt_coefficient_mu 0.110
_exptl_absorpt_correction_T_max 1.00000
_exptl_absorpt_correction_T_min 0.38544
_exptl_absorpt_correction_type multi-scan
_exptl_absorpt_process_details
;
CrysAlisPro, Agilent Technologies,
Version 1.171.36.28 (release 01-02-2013 CrysAlis171 .NET)
(compiled Feb  1 2013,16:14:44)
Empirical absorption correction using spherical harmonics,
 implemented in SCALE3 ABSPACK scaling algorithm.
;
_exptl_crystal_colour colorless
_exptl_crystal_density_diffrn 1.4728
_exptl_crystal_description plate
_exptl_crystal_F_000 144.0829
_exptl_crystal_size_max 0.24
_exptl_crystal_size_mid 0.18
_exptl_crystal_size_min 0.12
_refine_diff_density_max 0.5230
_refine_diff_density_min -0.5133
_refine_diff_density_rms 0.1203
_refine_ls_d_res_high 0.8107
_refine_ls_d_res_low 5.7621
_refine_ls_goodness_of_fit_ref 1.1150
_refine_ls_hydrogen_treatment mixed
_refine_ls_matrix_type full
_refine_ls_number_constraints 0
_refine_ls_number_parameters 118
_refine_ls_number_reflns 1226
_refine_ls_number_restraints 0
_refine_ls_restrained_S_all 1.1150
_refine_ls_R_factor_all 0.0732
_refine_ls_R_factor_gt 0.0656
_refine_ls_shift/su_max 0.0003
_refine_ls_shift/su_mean 0.0000
_refine_ls_structure_factor_coef Fsqd
_refine_ls_weighting_details 'w=1/[\s^2^(Fo^2^)+(0.1327P)^2^] where P=(Fo^2^+2Fc^2^)/3'
_refine_ls_weighting_scheme calc
_refine_ls_wR_factor_ref 0.1924
_reflns_Friedel_coverage 0.0
_reflns_limit_h_max 6
_reflns_limit_h_min -6
_reflns_limit_k_max 7
_reflns_limit_k_min -7
_reflns_limit_l_max 12
_reflns_limit_l_min 0
_reflns_number_gt 1039
_reflns_number_total 1226
_reflns_threshold_expression I>=2u(I)
_cod_data_source_file SA-BP.cif
_cod_data_source_block SA-BP
_cod_depositor_comments 'Adding full bibliography for 4511616--4511619.cif.'
_cod_database_code 4511618
_chemical_oxdiff_formula 'C11 H10 N O'
_reflns_odcompleteness_completeness 99.92
_reflns_odcompleteness_iscentric 1
_reflns_odcompleteness_theta 26.32
_olex2_refinement_description
;
;

loop_
_space_group_symop_id
_space_group_symop_operation_xyz
1 x,y,z
2 -x,-y,-z

loop_
_atom_site_label
_atom_site_type_symbol
_atom_site_fract_x
_atom_site_fract_y
_atom_site_fract_z
_atom_site_U_iso_or_equiv
_atom_site_adp_type
_atom_site_occupancy
C1 C 0.3483(3) 0.2639(3) 0.60903(17) 0.0228(5) Uani 1.000000
C2 C 0.1959(4) 0.2115(3) 0.51718(19) 0.0213(5) Uani 1.000000
C3 C 0.0810(3) 0.0319(3) 0.54765(17) 0.0196(5) Uani 1.000000
C4 C 0.1275(4) -0.0834(4) 0.67063(18) 0.0239(5) Uani 1.000000
C5 C 0.2859(4) -0.0210(3) 0.75553(19) 0.0246(5) Uani 1.000000
C6 C 0.7840(3) 0.3826(3) 0.89408(17) 0.0212(5) Uani 1.000000
C7 C 0.9339(4) 0.4047(3) 1.01062(18) 0.0225(6) Uani 1.000000
H1a H 0.565(7) 0.218(6) 0.834(4) 0.085(10) Uiso 1.000000
H2 H 0.182(4) 0.295(4) 0.430(2) 0.033(6) Uiso 1.000000
H4 H 0.051(4) -0.221(4) 0.704(2) 0.030(6) Uiso 1.000000
H5 H 0.319(4) -0.102(4) 0.841(2) 0.031(6) Uiso 1.000000
H1 H 0.432(4) 0.390(4) 0.589(2) 0.025(5) Uiso 1.000000
H7a H 1.055(4) 0.250(4) 1.025(2) 0.030(5) Uiso 1.000000
H7b H 0.808(4) 0.428(3) 1.0907(19) 0.025(5) Uiso 1.000000
N1 N 0.3944(3) 0.1501(3) 0.72648(15) 0.0226(5) Uani 1.000000
O1 O 0.6652(3) 0.2182(2) 0.91772(13) 0.0270(5) Uani 1.000000
O2 O 0.7720(3) 0.4985(2) 0.79119(12) 0.0273(5) Uani 1.000000

loop_
_atom_site_aniso_label
_atom_site_aniso_U_11
_atom_site_aniso_U_22
_atom_site_aniso_U_33
_atom_site_aniso_U_12
_atom_site_aniso_U_13
_atom_site_aniso_U_23
C1 0.0261(10) 0.0262(11) 0.0199(9) -0.0109(8) -0.0092(7) -0.0024(7)
C2 0.0240(10) 0.0218(11) 0.0195(9) -0.0066(8) -0.0079(7) -0.0015(7)
C3 0.0206(10) 0.0213(10) 0.0175(10) -0.0047(8) -0.0082(7) -0.0038(7)
C4 0.0282(10) 0.0266(11) 0.0201(9) -0.0109(8) -0.0093(7) -0.0006(7)
C5 0.0278(10) 0.0293(12) 0.0192(10) -0.0091(8) -0.0114(7) -0.0010(8)
C6 0.0215(10) 0.0230(11) 0.0202(9) -0.0059(8) -0.0073(7) -0.0031(7)
C7 0.0237(10) 0.0255(12) 0.0217(10) -0.0089(9) -0.0123(7) -0.0024(8)
N1 0.0252(9) 0.0247(9) 0.0206(9) -0.0087(7) -0.0099(6) -0.0031(7)
O1 0.0327(9) 0.0334(9) 0.0228(8) -0.0185(7) -0.0151(6) 0.0003(6)
O2 0.0348(9) 0.0304(9) 0.0214(8) -0.0135(7) -0.0138(6) 0.0016(6)

loop_
_atom_type_symbol
_atom_type_scat_dispersion_real
_atom_type_scat_dispersion_imag
_atom_type_scat_source
_atom_type_scat_dispersion_source
H 0.00000 0.00000 'International Tables Volume C Table 6.1.1.4 (pp. 500-502)' 'Henke, Gullikson and Davis, At. Data and Nucl. Data Tables, 1993, 54, 2'
C 0.00347 0.00161 'International Tables Volume C Table 6.1.1.4 (pp. 500-502)' 'Henke, Gullikson and Davis, At. Data and Nucl. Data Tables, 1993, 54, 2'
O 0.01158 0.00611 'International Tables Volume C Table 6.1.1.4 (pp. 500-502)' 'Henke, Gullikson and Davis, At. Data and Nucl. Data Tables, 1993, 54, 2'
N 0.00653 0.00323 'International Tables Volume C Table 6.1.1.4 (pp. 500-502)' 'Henke, Gullikson and Davis, At. Data and Nucl. Data Tables, 1993, 54, 2'

loop_
_geom_angle_atom_site_label_1
_geom_angle_atom_site_label_2
_geom_angle_atom_site_label_3
_geom_angle
_geom_angle_site_symmetry_1
N1 C1 C2 123.31(18) .
C3 C2 C1 119.20(17) .
C3 C3 C2 121.2(2) 2_556
C4 C3 C2 117.04(18) .
C5 C4 C3 119.74(18) .
N1 C5 C4 123.09(18) .
O1 C6 C7 111.31(16) .
O2 C6 C7 124.97(17) .
O2 C6 O1 123.72(17) .
C7 C7 C6 113.0(2) 2_767
C5 N1 C1 117.60(17) .

loop_
_geom_bond_atom_site_label_1
_geom_bond_atom_site_label_2
_geom_bond_distance
_geom_bond_site_symmetry_2
C1 C2 1.385(3) .
C1 N1 1.337(2) .
C2 C3 1.402(3) .
C3 C3 1.476(4) 2_556
C3 C4 1.389(3) .
C4 C5 1.387(3) .
C5 N1 1.332(3) .
C6 C7 1.504(3) .
C6 O1 1.326(2) .
C6 O2 1.211(2) .
C7 C7 1.512(4) 2_767
